data_4079421
loop_
_publ_author_name
'Wei, Muh-Mei'
'Garc\?\'ia-Melchor, Max'
'Daran, Jean-Claude'
'Audin, Catherine'
'Lled\'os, Agust\'i'
'Poli, Rinaldo'
'Deydier, Eric'
'Manoury, Eric'

_publ_section_title
;
 Coordination Chemistry of New Chiral P,N Ferrocenyl Ligands with
 Half-Sandwich Ruthenium(II), Rhodium(III), and Iridium(III) Complexes
;
_journal_issue 18
_journal_name_full Organometallics
_journal_page_first 6669
_journal_paper_doi 10.1021/om300738q
_journal_volume 31
_journal_year 2012
_chemical_formula_moiety 'C40 H43 Cl2 Fe Ir N O2 P S, C H2 Cl2'
_chemical_formula_sum 'C41 H45 Cl4 Fe Ir N O2 P S'
_chemical_formula_weight 1036.66
_chemical_name_systematic
; 
 ? 
;
_space_group_IT_number 4
_symmetry_cell_setting monoclinic
_symmetry_space_group_name_Hall 'P 2yb'
_symmetry_space_group_name_H-M 'P 1 21 1'
_atom_sites_solution_hydrogens geom
_atom_sites_solution_primary direct
_atom_sites_solution_secondary difmap
_audit_creation_method SHELXL-97
_cell_angle_alpha 90.00
_cell_angle_beta 98.624(2)
_cell_angle_gamma 90.00
_cell_formula_units_Z 2
_cell_length_a 9.9185(2)
_cell_length_b 19.7296(4)
_cell_length_c 10.2736(2)
_cell_measurement_reflns_used 12828
_cell_measurement_temperature 180(2)
_cell_measurement_theta_max 29.29
_cell_measurement_theta_min 3.36
_cell_volume 1987.69(7)
_computing_cell_refinement CrysAlisPro
_computing_data_collection 'CrysAlisPro (Agilent Technologies, 2011)'
_computing_data_reduction CrysAlisPro
_computing_molecular_graphics 'ORTEPIII (Burnett & Johnson, 1996); ORTEP-3 for Windows (Farrugia, 1997)'
_computing_publication_material SHELXL-97
_computing_structure_refinement 'SHELXL-97 (Sheldrick, 2008)'
_computing_structure_solution 'SIR-97 (Altomare et al., 1999)'
_diffrn_ambient_temperature 180(2)
_diffrn_detector_area_resol_mean 16.1978
_diffrn_measured_fraction_theta_full 0.997
_diffrn_measured_fraction_theta_max 0.997
_diffrn_measurement_device_type 'Xcalibur, Eos, Gemini ultra'
_diffrn_measurement_method '\w scans'
_diffrn_radiation_monochromator graphite
_diffrn_radiation_source 'fine-focus sealed tube'
_diffrn_radiation_type MoK\a
_diffrn_radiation_wavelength 0.71073
_diffrn_reflns_av_R_equivalents 0.0369
_diffrn_reflns_av_sigmaI/netI 0.0453
_diffrn_reflns_limit_h_max 12
_diffrn_reflns_limit_h_min -12
_diffrn_reflns_limit_k_max 24
_diffrn_reflns_limit_k_min -24
_diffrn_reflns_limit_l_max 12
_diffrn_reflns_limit_l_min -12
_diffrn_reflns_number 21267
_diffrn_reflns_theta_full 26.30
_diffrn_reflns_theta_max 26.37
_diffrn_reflns_theta_min 3.37
_exptl_absorpt_coefficient_mu 4.108
_exptl_absorpt_correction_T_max 1.00000
_exptl_absorpt_correction_T_min 0.95053
_exptl_absorpt_correction_type multi-scan
_exptl_absorpt_process_details
;
Empirical absorption correction using spherical harmonics,
 implemented in SCALE3 ABSPACK scaling algorithm.
CrysAlisPro (Agilent Technologies, 2011)
;
_exptl_crystal_colour orange
_exptl_crystal_density_diffrn 1.732
_exptl_crystal_density_method 'not measured'
_exptl_crystal_description box
_exptl_crystal_F_000 1032
_exptl_crystal_size_max 0.34
_exptl_crystal_size_mid 0.22
_exptl_crystal_size_min 0.15
_refine_diff_density_max 1.328
_refine_diff_density_min -0.463
_refine_diff_density_rms 0.082
_refine_ls_abs_structure_details 'Refinement of the Flack parameter (Flack, 1983) based on 3853 Friedel pairs'
_refine_ls_abs_structure_Flack 0.013(4)
_refine_ls_extinction_method none
_refine_ls_goodness_of_fit_ref 1.042
_refine_ls_hydrogen_treatment constr
_refine_ls_matrix_type full
_refine_ls_number_parameters 475
_refine_ls_number_reflns 8039
_refine_ls_number_restraints 2
_refine_ls_restrained_S_all 1.042
_refine_ls_R_factor_all 0.0285
_refine_ls_R_factor_gt 0.0261
_refine_ls_shift/su_max 0.003
_refine_ls_shift/su_mean 0.000
_refine_ls_structure_factor_coef Fsqd
_refine_ls_weighting_details 'calc w=1/[\s^2^(Fo^2^)+(0.0200P)^2^+0.0000P] where P=(Fo^2^+2Fc^2^)/3'
_refine_ls_weighting_scheme calc
_refine_ls_wR_factor_gt 0.0517
_refine_ls_wR_factor_ref 0.0528
_reflns_number_gt 7667
_reflns_number_total 8039
_reflns_threshold_expression I>2\s(I)
_cod_data_source_file om300738q_si_002.cif
_cod_data_source_block 10
_cod_database_code 4079421

loop_
_symmetry_equiv_pos_as_xyz
'x, y, z'
'-x, y+1/2, -z'

loop_
_atom_site_label
_atom_site_type_symbol
_atom_site_fract_x
_atom_site_fract_y
_atom_site_fract_z
_atom_site_U_iso_or_equiv
_atom_site_adp_type
_atom_site_occupancy
_atom_site_symmetry_multiplicity
_atom_site_calc_flag
_atom_site_refinement_flags
Ir1 Ir 0.161216(15) 0.481329(7) 0.396543(13) 0.01841(4) Uani 1 1 d .
Fe1 Fe -0.19864(7) 0.60631(3) 0.57075(6) 0.02348(14) Uani 1 1 d .
Cl1 Cl 0.22344(15) 0.56430(6) 0.56656(11) 0.0298(3) Uani 1 1 d .
Cl2 Cl 0.27227(12) 0.54923(5) 0.24876(11) 0.0279(2) Uani 1 1 d .
P1 P -0.04007(12) 0.53771(5) 0.31145(10) 0.0173(2) Uani 1 1 d .
S1 S -0.49120(14) 0.73458(6) 0.27753(12) 0.0317(3) Uani 1 1 d .
O1 O -0.3584(4) 0.76403(17) 0.3036(4) 0.0382(9) Uani 1 1 d .
O2 O -0.6007(4) 0.76293(17) 0.3357(3) 0.0423(9) Uani 1 1 d .
N1 N -0.4792(4) 0.65612(18) 0.3227(4) 0.0273(9) Uani 1 1 d D
H1 H -0.5662 0.6374 0.3266 0.041 Uiso 1 1 d RD
C1 C -0.1682(4) 0.5429(2) 0.4191(4) 0.0182(9) Uani 1 1 d .
C2 C -0.3036(5) 0.5713(2) 0.3980(4) 0.0195(9) Uani 1 1 d .
C3 C -0.3701(5) 0.5513(2) 0.5058(4) 0.0225(10) Uani 1 1 d .
H3 H -0.4611 0.5620 0.5165 0.027 Uiso 1 1 calc R
C4 C -0.2777(5) 0.5128(2) 0.5936(4) 0.0259(10) Uani 1 1 d .
H4 H -0.2955 0.4939 0.6743 0.031 Uiso 1 1 calc R
C5 C -0.1547(5) 0.5072(2) 0.5418(4) 0.0237(10) Uani 1 1 d .
H5 H -0.0757 0.4836 0.5817 0.028 Uiso 1 1 calc R
C6 C -0.0402(5) 0.6711(2) 0.6278(5) 0.0321(12) Uani 1 1 d .
H6 H 0.0488 0.6667 0.6053 0.039 Uiso 1 1 calc R
C7 C -0.0851(7) 0.6430(3) 0.7397(5) 0.0494(16) Uani 1 1 d .
H7 H -0.0326 0.6170 0.8069 0.059 Uiso 1 1 calc R
C8 C -0.2248(7) 0.6612(3) 0.7319(5) 0.0492(16) Uani 1 1 d .
H8 H -0.2832 0.6484 0.7930 0.059 Uiso 1 1 calc R
C9 C -0.2623(6) 0.7012(3) 0.6198(6) 0.0471(16) Uani 1 1 d .
H9 H -0.3495 0.7208 0.5929 0.057 Uiso 1 1 calc R
C10 C -0.1491(6) 0.7070(2) 0.5544(5) 0.0385(13) Uani 1 1 d .
H10 H -0.1459 0.7310 0.4747 0.046 Uiso 1 1 calc R
C11 C 0.0804(5) 0.3788(2) 0.4107(4) 0.0248(10) Uani 1 1 d .
C12 C 0.1588(5) 0.3969(2) 0.5335(4) 0.0235(11) Uani 1 1 d .
C13 C 0.2996(5) 0.4057(2) 0.5115(4) 0.0238(10) Uani 1 1 d .
C14 C 0.3054(5) 0.3970(2) 0.3779(4) 0.0258(10) Uani 1 1 d .
C15 C 0.1692(5) 0.3805(2) 0.3116(5) 0.0267(11) Uani 1 1 d .
C16 C -0.0626(5) 0.3533(2) 0.3927(5) 0.0329(11) Uani 1 1 d .
H16A H -0.1158 0.3799 0.4476 0.049 Uiso 1 1 calc R
H16B H -0.0630 0.3056 0.4187 0.049 Uiso 1 1 calc R
H16C H -0.1031 0.3578 0.3001 0.049 Uiso 1 1 calc R
C17 C 0.1155(6) 0.3939(2) 0.6676(4) 0.0333(12) Uani 1 1 d .
H17A H 0.1633 0.3567 0.7182 0.050 Uiso 1 1 calc R
H17B H 0.0169 0.3863 0.6582 0.050 Uiso 1 1 calc R
H17C H 0.1382 0.4369 0.7137 0.050 Uiso 1 1 calc R
C18 C 0.4178(5) 0.4215(2) 0.6179(4) 0.0284(11) Uani 1 1 d .
H18A H 0.4131 0.4690 0.6443 0.043 Uiso 1 1 calc R
H18B H 0.5037 0.4133 0.5843 0.043 Uiso 1 1 calc R
H18C H 0.4131 0.3922 0.6942 0.043 Uiso 1 1 calc R
C19 C 0.4320(5) 0.4025(2) 0.3150(5) 0.0339(12) Uani 1 1 d .
H19A H 0.4760 0.3580 0.3155 0.051 Uiso 1 1 calc R
H19B H 0.4949 0.4349 0.3645 0.051 Uiso 1 1 calc R
H19C H 0.4079 0.4182 0.2240 0.051 Uiso 1 1 calc R
C20 C 0.1350(6) 0.3561(2) 0.1734(4) 0.0386(13) Uani 1 1 d .
H20A H 0.0374 0.3628 0.1430 0.058 Uiso 1 1 calc R
H20B H 0.1570 0.3078 0.1695 0.058 Uiso 1 1 calc R
H20C H 0.1880 0.3816 0.1168 0.058 Uiso 1 1 calc R
C21 C -0.3696(5) 0.6136(2) 0.2854(4) 0.0246(10) Uani 1 1 d .
H21A H -0.3000 0.6430 0.2543 0.029 Uiso 1 1 calc R
H21B H -0.4076 0.5836 0.2117 0.029 Uiso 1 1 calc R
C22 C -0.5387(6) 0.7361(2) 0.1042(5) 0.0288(12) Uani 1 1 d .
C23 C -0.6701(5) 0.7180(2) 0.0483(5) 0.0348(12) Uani 1 1 d .
H23 H -0.7357 0.7058 0.1027 0.042 Uiso 1 1 calc R
C24 C -0.7044(6) 0.7179(3) -0.0873(5) 0.0376(12) Uani 1 1 d .
H24 H -0.7947 0.7065 -0.1256 0.045 Uiso 1 1 calc R
C25 C -0.6090(6) 0.7342(2) -0.1683(5) 0.0323(11) Uani 1 1 d .
C26 C -0.4806(6) 0.7527(2) -0.1091(6) 0.0350(14) Uani 1 1 d .
H26 H -0.4146 0.7649 -0.1631 0.042 Uiso 1 1 calc R
C27 C -0.4443(5) 0.7541(2) 0.0243(5) 0.0324(11) Uani 1 1 d .
H27 H -0.3548 0.7673 0.0619 0.039 Uiso 1 1 calc R
C28 C -0.6474(6) 0.7310(3) -0.3155(5) 0.0429(14) Uani 1 1 d .
H28A H -0.7453 0.7398 -0.3390 0.064 Uiso 1 1 calc R
H28B H -0.6261 0.6859 -0.3467 0.064 Uiso 1 1 calc R
H28C H -0.5959 0.7653 -0.3565 0.064 Uiso 1 1 calc R
C111 C -0.1230(4) 0.4908(2) 0.1674(4) 0.0223(10) Uani 1 1 d .
C112 C -0.0575(5) 0.4876(3) 0.0558(4) 0.0294(10) Uani 1 1 d .
H112 H 0.0254 0.5116 0.0542 0.035 Uiso 1 1 calc R
C113 C -0.1132(6) 0.4498(2) -0.0517(4) 0.0356(12) Uani 1 1 d .
H113 H -0.0691 0.4491 -0.1277 0.043 Uiso 1 1 calc R
C114 C -0.2305(7) 0.4133(3) -0.0520(5) 0.0407(14) Uani 1 1 d .
H114 H -0.2664 0.3869 -0.1266 0.049 Uiso 1 1 calc R
C115 C -0.2960(6) 0.4151(2) 0.0572(5) 0.0350(12) Uani 1 1 d .
H115 H -0.3772 0.3897 0.0586 0.042 Uiso 1 1 calc R
C116 C -0.2428(5) 0.4544(2) 0.1659(4) 0.0270(11) Uani 1 1 d .
H116 H -0.2895 0.4563 0.2401 0.032 Uiso 1 1 calc R
C121 C -0.0242(5) 0.62311(19) 0.2454(4) 0.0183(9) Uani 1 1 d .
C122 C 0.0617(5) 0.6698(2) 0.3164(4) 0.0234(10) Uani 1 1 d .
H122 H 0.1137 0.6565 0.3977 0.028 Uiso 1 1 calc R
C123 C 0.0733(5) 0.7354(2) 0.2713(4) 0.0267(11) Uani 1 1 d .
H123 H 0.1305 0.7672 0.3225 0.032 Uiso 1 1 calc R
C124 C -0.0001(5) 0.7544(2) 0.1498(4) 0.0300(11) Uani 1 1 d .
H124 H 0.0077 0.7991 0.1175 0.036 Uiso 1 1 calc R
C125 C -0.0833(5) 0.7082(2) 0.0776(4) 0.0281(11) Uani 1 1 d .
H125 H -0.1322 0.7208 -0.0056 0.034 Uiso 1 1 calc R
C126 C -0.0963(5) 0.6434(2) 0.1253(4) 0.0264(10) Uani 1 1 d .
H126 H -0.1557 0.6121 0.0750 0.032 Uiso 1 1 calc R
C100 C 0.3580(7) 0.5425(3) 0.9181(6) 0.0551(17) Uani 1 1 d .
H10A H 0.2973 0.5549 0.8361 0.066 Uiso 1 1 calc R
H10B H 0.3302 0.5693 0.9911 0.066 Uiso 1 1 calc R
Cl11 Cl 0.5266(2) 0.56195(8) 0.90209(17) 0.0647(5) Uani 1 1 d .
Cl12 Cl 0.3399(2) 0.45497(8) 0.94992(14) 0.0661(5) Uani 1 1 d .

loop_
_atom_site_aniso_label
_atom_site_aniso_U_11
_atom_site_aniso_U_22
_atom_site_aniso_U_33
_atom_site_aniso_U_23
_atom_site_aniso_U_13
_atom_site_aniso_U_12
Ir1 0.01724(8) 0.01431(7) 0.02368(7) -0.00028(9) 0.00310(5) -0.00120(10)
Fe1 0.0209(4) 0.0276(3) 0.0231(3) -0.0069(3) 0.0069(3) -0.0042(3)
Cl1 0.0352(8) 0.0218(6) 0.0291(6) -0.0056(5) -0.0061(6) 0.0021(6)
Cl2 0.0257(7) 0.0232(5) 0.0374(6) 0.0027(4) 0.0137(5) -0.0016(5)
P1 0.0179(6) 0.0143(5) 0.0200(5) -0.0004(4) 0.0039(4) -0.0019(5)
S1 0.0257(7) 0.0218(6) 0.0468(7) -0.0021(5) 0.0025(6) 0.0042(5)
O1 0.032(2) 0.0267(19) 0.053(2) -0.0026(17) -0.0038(18) -0.0017(18)
O2 0.037(2) 0.0370(19) 0.053(2) -0.0092(16) 0.0071(18) 0.0096(18)
N1 0.015(2) 0.0228(18) 0.044(2) 0.0008(17) 0.0038(18) 0.0000(17)
C1 0.019(2) 0.018(2) 0.019(2) -0.0023(16) 0.0058(18) -0.0050(18)
C2 0.021(2) 0.018(2) 0.019(2) -0.0058(16) 0.0029(18) -0.0034(18)
C3 0.020(3) 0.021(2) 0.027(2) -0.0047(17) 0.0059(19) -0.0051(19)
C4 0.025(3) 0.029(2) 0.024(2) 0.0021(18) 0.007(2) -0.003(2)
C5 0.025(3) 0.023(2) 0.023(2) 0.0033(16) 0.0021(19) 0.0001(19)
C6 0.024(3) 0.035(3) 0.039(3) -0.018(2) 0.008(2) -0.008(2)
C7 0.061(5) 0.053(4) 0.028(3) -0.012(2) -0.012(3) -0.009(3)
C8 0.060(4) 0.055(4) 0.040(3) -0.028(3) 0.034(3) -0.019(3)
C9 0.037(4) 0.042(3) 0.061(4) -0.036(3) 0.005(3) 0.001(3)
C10 0.045(4) 0.024(3) 0.046(3) -0.020(2) 0.007(3) -0.009(2)
C11 0.028(3) 0.011(2) 0.035(2) 0.0017(17) 0.000(2) -0.0022(19)
C12 0.023(3) 0.017(2) 0.030(3) 0.0099(18) 0.001(2) 0.003(2)
C13 0.024(3) 0.011(2) 0.036(2) 0.0030(17) 0.001(2) 0.0055(19)
C14 0.025(3) 0.012(2) 0.041(3) -0.0019(18) 0.005(2) 0.0032(19)
C15 0.030(3) 0.009(2) 0.040(3) -0.0041(17) 0.002(2) 0.0008(19)
C16 0.031(3) 0.019(2) 0.047(3) 0.006(2) -0.001(2) -0.005(2)
C17 0.031(3) 0.034(3) 0.036(3) 0.012(2) 0.012(2) 0.001(2)
C18 0.025(3) 0.020(2) 0.040(3) 0.0054(19) 0.003(2) -0.001(2)
C19 0.032(3) 0.031(3) 0.039(3) -0.007(2) 0.005(2) 0.010(2)
C20 0.045(4) 0.026(3) 0.042(3) -0.013(2) -0.003(3) 0.003(2)
C21 0.017(2) 0.025(2) 0.032(2) 0.0013(19) 0.006(2) 0.002(2)
C22 0.022(3) 0.018(2) 0.046(3) -0.003(2) 0.005(2) 0.004(2)
C23 0.020(3) 0.035(3) 0.051(3) -0.005(2) 0.009(2) 0.002(2)
C24 0.020(3) 0.039(3) 0.052(3) -0.006(2) 0.002(2) -0.006(2)
C25 0.033(3) 0.020(2) 0.045(3) -0.001(2) 0.008(2) 0.005(2)
C26 0.027(3) 0.023(3) 0.057(4) 0.004(2) 0.014(3) 0.001(2)
C27 0.022(3) 0.024(2) 0.050(3) 0.004(2) -0.001(2) 0.000(2)
C28 0.035(4) 0.038(3) 0.056(4) -0.003(3) 0.005(3) -0.001(3)
C111 0.024(2) 0.021(3) 0.0216(19) -0.0002(18) 0.0026(16) 0.004(2)
C112 0.030(2) 0.028(3) 0.030(2) -0.005(2) 0.0072(18) -0.001(3)
C113 0.045(4) 0.039(3) 0.023(2) -0.005(2) 0.004(2) 0.008(3)
C114 0.057(4) 0.032(3) 0.029(3) -0.011(2) -0.008(3) 0.005(3)
C115 0.035(3) 0.026(2) 0.040(3) 0.001(2) -0.008(2) -0.008(2)
C116 0.029(3) 0.024(2) 0.028(2) 0.0001(17) 0.003(2) -0.001(2)
C121 0.021(2) 0.016(2) 0.020(2) -0.0002(16) 0.0079(18) 0.0024(18)
C122 0.024(3) 0.025(2) 0.022(2) 0.0009(17) 0.009(2) 0.001(2)
C123 0.028(3) 0.018(2) 0.036(3) -0.0030(19) 0.011(2) -0.001(2)
C124 0.037(3) 0.022(2) 0.036(3) 0.0047(19) 0.019(2) 0.003(2)
C125 0.036(3) 0.025(2) 0.023(2) 0.0080(18) 0.003(2) 0.005(2)
C126 0.027(3) 0.022(2) 0.030(2) -0.0027(18) 0.004(2) 0.001(2)
C100 0.068(5) 0.058(4) 0.038(3) 0.008(3) 0.005(3) 0.001(4)
Cl11 0.0650(12) 0.0490(9) 0.0800(11) 0.0082(8) 0.0105(9) -0.0054(9)
Cl12 0.0901(15) 0.0678(11) 0.0408(8) -0.0019(7) 0.0107(8) -0.0271(10)

loop_
_atom_type_symbol
_atom_type_description
_atom_type_scat_dispersion_real
_atom_type_scat_dispersion_imag
_atom_type_scat_source
C C 0.0033 0.0016 'International Tables Vol C Tables 4.2.6.8 and 6.1.1.4'
H H 0.0000 0.0000 'International Tables Vol C Tables 4.2.6.8 and 6.1.1.4'
N N 0.0061 0.0033 'International Tables Vol C Tables 4.2.6.8 and 6.1.1.4'
O O 0.0106 0.0060 'International Tables Vol C Tables 4.2.6.8 and 6.1.1.4'
P P 0.1023 0.0942 'International Tables Vol C Tables 4.2.6.8 and 6.1.1.4'
Cl Cl 0.1484 0.1585 'International Tables Vol C Tables 4.2.6.8 and 6.1.1.4'
Fe Fe 0.3463 0.8444 'International Tables Vol C Tables 4.2.6.8 and 6.1.1.4'
Ir Ir -1.4442 7.9887 'International Tables Vol C Tables 4.2.6.8 and 6.1.1.4'
S S 0.1246 0.1234 'International Tables Vol C Tables 4.2.6.8 and 6.1.1.4'

loop_
_geom_angle_atom_site_label_1
_geom_angle_atom_site_label_2
_geom_angle_atom_site_label_3
_geom_angle
C15 Ir1 C12 64.27(17)
C15 Ir1 C11 38.59(17)
C12 Ir1 C11 38.04(17)
C15 Ir1 C14 38.62(18)
C12 Ir1 C14 63.45(18)
C11 Ir1 C14 63.90(18)
C15 Ir1 C13 63.07(17)
C12 Ir1 C13 38.48(17)
C11 Ir1 C13 63.33(17)
C14 Ir1 C13 36.39(16)
C15 Ir1 P1 111.41(14)
C12 Ir1 P1 120.85(14)
C11 Ir1 P1 99.43(13)
C14 Ir1 P1 148.12(12)
C13 Ir1 P1 159.32(13)
C15 Ir1 Cl1 153.05(13)
C12 Ir1 Cl1 94.46(12)
C11 Ir1 Cl1 129.59(12)
C14 Ir1 Cl1 118.29(12)
C13 Ir1 Cl1 90.00(11)
P1 Ir1 Cl1 93.41(4)
C15 Ir1 Cl2 101.98(13)
C12 Ir1 Cl2 151.64(14)
C11 Ir1 Cl2 139.61(12)
C14 Ir1 Cl2 90.08(12)
C13 Ir1 Cl2 113.60(13)
P1 Ir1 Cl2 86.86(4)
Cl1 Ir1 Cl2 89.28(4)
C8 Fe1 C4 107.0(2)
C8 Fe1 C5 133.6(2)
C4 Fe1 C5 40.48(18)
C8 Fe1 C2 141.3(2)
C4 Fe1 C2 68.75(17)
C5 Fe1 C2 68.89(17)
C8 Fe1 C6 67.6(2)
C4 Fe1 C6 146.0(2)
C5 Fe1 C6 118.1(2)
C2 Fe1 C6 137.07(18)
C8 Fe1 C3 110.4(2)
C4 Fe1 C3 40.40(17)
C5 Fe1 C3 68.13(18)
C2 Fe1 C3 40.93(16)
C6 Fe1 C3 173.27(19)
C8 Fe1 C7 40.8(2)
C4 Fe1 C7 113.2(2)
C5 Fe1 C7 111.1(2)
C2 Fe1 C7 177.1(2)
C6 Fe1 C7 40.2(2)
C3 Fe1 C7 141.9(2)
C8 Fe1 C1 174.6(2)
C4 Fe1 C1 68.80(16)
C5 Fe1 C1 41.01(15)
C2 Fe1 C1 41.23(16)
C6 Fe1 C1 113.85(18)
C3 Fe1 C1 68.83(17)
C7 Fe1 C1 136.9(2)
C8 Fe1 C10 67.2(2)
C4 Fe1 C10 170.5(2)
C5 Fe1 C10 148.9(2)
C2 Fe1 C10 110.66(19)
C6 Fe1 C10 40.2(2)
C3 Fe1 C10 133.1(2)
C7 Fe1 C10 67.8(2)
C1 Fe1 C10 117.48(19)
C8 Fe1 C9 40.0(2)
C4 Fe1 C9 131.1(2)
C5 Fe1 C9 171.2(2)
C2 Fe1 C9 112.7(2)
C6 Fe1 C9 67.2(2)
C3 Fe1 C9 107.0(2)
C7 Fe1 C9 67.9(2)
C1 Fe1 C9 145.4(2)
C10 Fe1 C9 39.6(2)
C1 P1 C121 106.37(19)
C1 P1 C111 104.5(2)
C121 P1 C111 102.60(19)
C1 P1 Ir1 115.93(14)
C121 P1 Ir1 117.41(15)
C111 P1 Ir1 108.44(15)
O1 S1 O2 120.0(2)
O1 S1 N1 108.0(2)
O2 S1 N1 106.4(2)
O1 S1 C22 106.3(2)
O2 S1 C22 108.0(2)
N1 S1 C22 107.6(2)
C21 N1 S1 119.9(3)
C5 C1 C2 106.6(4)
C5 C1 P1 122.0(3)
C2 C1 P1 130.9(3)
C5 C1 Fe1 68.7(2)
C2 C1 Fe1 68.8(2)
P1 C1 Fe1 134.0(2)
C3 C2 C1 107.7(4)
C3 C2 C21 123.7(4)
C1 C2 C21 128.6(4)
C3 C2 Fe1 69.7(2)
C1 C2 Fe1 70.0(2)
C21 C2 Fe1 126.3(3)
C4 C3 C2 108.3(4)
C4 C3 Fe1 69.4(3)
C2 C3 Fe1 69.4(2)
C5 C4 C3 108.6(4)
C5 C4 Fe1 69.9(2)
C3 C4 Fe1 70.3(3)
C4 C5 C1 108.8(4)
C4 C5 Fe1 69.6(3)
C1 C5 Fe1 70.3(2)
C7 C6 C10 108.9(5)
C7 C6 Fe1 70.3(3)
C10 C6 Fe1 70.6(3)
C6 C7 C8 106.1(5)
C6 C7 Fe1 69.5(3)
C8 C7 Fe1 68.6(3)
C9 C8 C7 109.0(5)
C9 C8 Fe1 71.3(3)
C7 C8 Fe1 70.6(3)
C10 C9 C8 108.0(6)
C10 C9 Fe1 70.1(3)
C8 C9 Fe1 68.7(3)
C9 C10 C6 107.9(5)
C9 C10 Fe1 70.2(3)
C6 C10 Fe1 69.2(3)
C12 C11 C15 108.0(4)
C12 C11 C16 125.3(4)
C15 C11 C16 126.3(4)
C12 C11 Ir1 70.7(2)
C15 C11 Ir1 70.3(2)
C16 C11 Ir1 130.9(3)
C11 C12 C13 107.5(4)
C11 C12 C17 127.5(5)
C13 C12 C17 123.9(4)
C11 C12 Ir1 71.2(2)
C13 C12 Ir1 72.9(2)
C17 C12 Ir1 130.7(3)
C14 C13 C12 108.6(4)
C14 C13 C18 126.6(5)
C12 C13 C18 124.8(4)
C14 C13 Ir1 71.1(2)
C12 C13 Ir1 68.7(2)
C18 C13 Ir1 126.4(3)
C13 C14 C15 108.4(4)
C13 C14 C19 125.2(4)
C15 C14 C19 126.4(4)
C13 C14 Ir1 72.5(3)
C15 C14 Ir1 69.1(2)
C19 C14 Ir1 125.0(3)
C11 C15 C14 107.3(4)
C11 C15 C20 126.0(4)
C14 C15 C20 125.5(5)
C11 C15 Ir1 71.1(2)
C14 C15 Ir1 72.3(2)
C20 C15 Ir1 131.3(3)
N1 C21 C2 111.8(3)
C27 C22 C23 119.8(5)
C27 C22 S1 120.0(4)
C23 C22 S1 120.2(4)
C24 C23 C22 119.3(5)
C23 C24 C25 121.1(5)
C26 C25 C24 117.7(5)
C26 C25 C28 122.3(5)
C24 C25 C28 120.0(5)
C27 C26 C25 122.5(5)
C26 C27 C22 119.5(5)
C116 C111 C112 118.0(4)
C116 C111 P1 123.4(3)
C112 C111 P1 118.5(4)
C113 C112 C111 120.0(5)
C114 C113 C112 121.7(5)
C113 C114 C115 119.3(4)
C114 C115 C116 119.8(5)
C111 C116 C115 121.1(4)
C122 C121 C126 118.1(4)
C122 C121 P1 119.7(3)
C126 C121 P1 122.2(3)
C121 C122 C123 121.3(4)
C122 C123 C124 119.4(4)
C125 C124 C123 119.7(4)
C124 C125 C126 120.3(4)
C125 C126 C121 121.2(4)
Cl11 C100 Cl12 110.9(4)

loop_
_geom_bond_atom_site_label_1
_geom_bond_atom_site_label_2
_geom_bond_distance
Ir1 C15 2.178(4)
Ir1 C12 2.183(4)
Ir1 C11 2.189(4)
Ir1 C14 2.221(4)
Ir1 C13 2.240(4)
Ir1 P1 2.3376(11)
Ir1 Cl1 2.4059(11)
Ir1 Cl2 2.4114(11)
Fe1 C8 2.028(5)
Fe1 C4 2.032(4)
Fe1 C5 2.035(4)
Fe1 C2 2.039(4)
Fe1 C6 2.043(5)
Fe1 C3 2.043(4)
Fe1 C7 2.054(5)
Fe1 C1 2.056(4)
Fe1 C10 2.060(5)
Fe1 C9 2.062(5)
P1 C1 1.808(4)
P1 C121 1.832(4)
P1 C111 1.833(4)
S1 O1 1.428(4)
S1 O2 1.429(4)
S1 N1 1.615(4)
S1 C22 1.772(5)
N1 C21 1.468(6)
C1 C5 1.433(5)
C1 C2 1.442(6)
C2 C3 1.428(6)
C2 C21 1.496(6)
C3 C4 1.407(6)
C4 C5 1.407(6)
C6 C7 1.408(8)
C6 C10 1.411(7)
C7 C8 1.422(9)
C8 C9 1.399(8)
C9 C10 1.397(8)
C11 C12 1.425(6)
C11 C15 1.443(7)
C11 C16 1.490(7)
C12 C13 1.458(7)
C12 C17 1.504(6)
C13 C14 1.393(6)
C13 C18 1.510(6)
C14 C15 1.455(7)
C14 C19 1.500(7)
C15 C20 1.490(6)
C22 C27 1.381(7)
C22 C23 1.390(7)
C23 C24 1.384(7)
C24 C25 1.388(7)
C25 C26 1.375(8)
C25 C28 1.505(7)
C26 C27 1.363(7)
C111 C116 1.386(6)
C111 C112 1.401(6)
C112 C113 1.378(6)
C113 C114 1.369(8)
C114 C115 1.379(7)
C115 C116 1.397(6)
C121 C122 1.385(6)
C121 C126 1.389(6)
C122 C123 1.387(6)
C123 C124 1.398(6)
C124 C125 1.370(7)
C125 C126 1.383(6)
C100 Cl11 1.747(7)
C100 Cl12 1.772(7)

loop_
_geom_hbond_atom_site_label_D
_geom_hbond_atom_site_label_H
_geom_hbond_atom_site_label_A
_geom_hbond_distance_DH
_geom_hbond_distance_HA
_geom_hbond_distance_DA
_geom_hbond_angle_DHA
_geom_hbond_site_symmetry_A
N1 H1 Cl2 0.95 2.42 3.247(4) 146.1 1_455

loop_
_geom_torsion_atom_site_label_1
_geom_torsion_atom_site_label_2
_geom_torsion_atom_site_label_3
_geom_torsion_atom_site_label_4
_geom_torsion
C2 C21 N1 S1 135.8(3)
